data_4062693
_journal_name_full Organometallics
_journal_paper_doi 10.1021/om049471a
_journal_year 2004
_chemical_formula_sum 'C26 H26 N2 Ni O'
_chemical_formula_weight 441.20
_space_group_IT_number 14
_symmetry_cell_setting monoclinic
_symmetry_space_group_name_Hall '-P 2yn'
_symmetry_space_group_name_H-M 'P 1 21/n 1'
_cell_angle_alpha 90.00
_cell_angle_beta 105.921(3)
_cell_angle_gamma 90.00
_cell_formula_units_Z 4
_cell_length_a 12.0319(12)
_cell_length_b 12.7843(13)
_cell_length_c 14.4967(15)
_cell_measurement_temperature 295(2)
_cell_volume 2144.3(4)
_diffrn_ambient_temperature 295(2)
_exptl_crystal_density_diffrn 1.367
_cod_original_sg_symbol_H-M 'P 21/n'
_cod_database_code 4062693

loop_
_symmetry_equiv_pos_as_xyz
'x, y, z'
'-x+1/2, y+1/2, -z+1/2'
'-x, -y, -z'
'x-1/2, -y-1/2, z-1/2'

loop_
_atom_site_label
_atom_site_type_symbol
_atom_site_fract_x
_atom_site_fract_y
_atom_site_fract_z
_atom_site_U_iso_or_equiv
_atom_site_adp_type
_atom_site_occupancy
_atom_site_symmetry_multiplicity
_atom_site_calc_flag
_atom_site_refinement_flags
_atom_site_disorder_assembly
_atom_site_disorder_group
Ni1 Ni 0.23379(6) 0.17180(6) 0.05883(5) 0.0423(3) Uani 1 1 d . A .
N1 N 0.3843(4) 0.1000(3) 0.1241(3) 0.0400(11) Uani 1 1 d . . .
N2 N 0.2331(4) 0.0584(3) -0.0388(3) 0.0393(11) Uani 1 1 d . . .
C1 C 0.4634(5) 0.1287(5) 0.2057(4) 0.0454(15) Uani 1 1 d . . .
C2 C 0.5566(6) 0.0674(6) 0.2483(5) 0.0543(19) Uani 1 1 d . . .
C3 C 0.5718(6) -0.0271(6) 0.2076(4) 0.0542(18) Uani 1 1 d . . .
C4 C 0.4927(5) -0.0565(5) 0.1247(4) 0.0447(16) Uani 1 1 d . . .
C5 C 0.4001(4) 0.0083(4) 0.0841(4) 0.0375(14) Uani 1 1 d . . .
C6 C 0.3120(4) -0.0177(4) -0.0066(4) 0.0366(14) Uani 1 1 d . . .
C7 C 0.3105(6) -0.1103(5) -0.0561(4) 0.0499(16) Uani 1 1 d . . .
C8 C 0.2277(6) -0.1257(5) -0.1415(5) 0.0567(18) Uani 1 1 d . . .
C9 C 0.1496(6) -0.0477(6) -0.1754(5) 0.0572(19) Uani 1 1 d . . .
C10 C 0.1526(5) 0.0431(5) -0.1227(4) 0.0532(17) Uani 1 1 d . . .
C11 C 0.5276(7) 0.3366(6) -0.0922(6) 0.0600(18) Uani 1 1 d . . .
C12 C 0.6392(9) 0.3718(6) -0.0656(8) 0.077(3) Uani 1 1 d . . .
C13 C 0.6900(9) 0.3990(7) 0.0285(9) 0.084(3) Uani 1 1 d . . .
C14 C 0.6304(7) 0.3917(6) 0.0943(7) 0.078(2) Uani 1 1 d . . .
C15 C 0.5179(7) 0.3582(5) 0.0683(5) 0.062(2) Uani 1 1 d . . .
C16 C 0.4632(5) 0.3306(5) -0.0263(4) 0.0479(15) Uani 1 1 d . . .
C17 C 0.3391(5) 0.2939(4) -0.0595(4) 0.0458(15) Uani 1 1 d . . .
O1 O 0.3066(3) 0.2530(3) -0.1403(3) 0.0601(12) Uani 1 1 d . . .
C18 C 0.2641(6) 0.3121(5) 0.0013(4) 0.0450(16) Uani 1 1 d . . .
C19 C 0.1468(6) 0.2839(5) -0.0242(4) 0.0493(16) Uani 1 1 d . A .
C20 C 0.0564(7) 0.3480(7) 0.0053(7) 0.075(3) Uani 1 1 d . . .
C21 C 0.0853(14) 0.3750(11) 0.1073(9) 0.056(5) Uani 0.58(2) 1 d P A 1
H21A H 0.0297 0.4259 0.1170 0.067 Uiso 0.58(2) 1 calc PR A 1
H21B H 0.1609 0.4078 0.1255 0.067 Uiso 0.58(2) 1 calc PR A 1
C21' C 0.011(2) 0.311(2) 0.0816(15) 0.089(10) Uani 0.42(2) 1 d P A 2
H21C H -0.0410 0.3643 0.0932 0.107 Uiso 0.42(2) 1 calc PR A 2
H21D H -0.0365 0.2499 0.0574 0.107 Uiso 0.42(2) 1 calc PR A 2
C22 C 0.0863(8) 0.2831(7) 0.1716(7) 0.077(3) Uani 1 1 d . . .
C23 C 0.1689(6) 0.1938(5) 0.1717(5) 0.0527(18) Uani 1 1 d . A .
C24 C 0.1315(6) 0.0971(5) 0.1317(4) 0.0523(17) Uani 1 1 d . . .
C25 C 0.1802(6) -0.0039(6) 0.1686(5) 0.0554(18) Uani 1 1 d . A .
C26 C 0.1444(8) -0.0967(7) 0.1355(7) 0.080(2) Uani 1 1 d . . .
H1 H 0.448(4) 0.205(4) 0.235(3) 0.049(16) Uiso 1 1 d . . .
H2 H 0.605(4) 0.089(4) 0.297(3) 0.026(15) Uiso 1 1 d . . .
H3 H 0.638(4) -0.063(4) 0.237(3) 0.038(15) Uiso 1 1 d . . .
H4 H 0.505(4) -0.120(4) 0.095(3) 0.026(13) Uiso 1 1 d . . .
H7 H 0.371(4) -0.163(4) -0.034(3) 0.044(15) Uiso 1 1 d . . .
H8 H 0.229(4) -0.192(4) -0.178(4) 0.062(18) Uiso 1 1 d . . .
H9 H 0.084(5) -0.050(5) -0.226(4) 0.08(2) Uiso 1 1 d . . .
H10 H 0.101(4) 0.107(4) -0.147(3) 0.051(16) Uiso 1 1 d . . .
H11 H 0.493(6) 0.311(5) -0.159(5) 0.10(3) Uiso 1 1 d . . .
H12 H 0.675(6) 0.371(5) -0.106(5) 0.08(3) Uiso 1 1 d . . .
H13 H 0.756(6) 0.415(5) 0.033(5) 0.08(3) Uiso 1 1 d . . .
H14 H 0.665(5) 0.417(5) 0.158(4) 0.08(2) Uiso 1 1 d . . .
H15 H 0.477(4) 0.350(4) 0.112(3) 0.029(14) Uiso 1 1 d . . .
H18 H 0.286(3) 0.360(3) 0.049(3) 0.017(12) Uiso 1 1 d . . .
H19 H 0.117(4) 0.254(4) -0.086(3) 0.040(15) Uiso 1 1 d . . .
H20A H 0.028(6) 0.381(5) -0.035(4) 0.07(3) Uiso 1 1 d . . .
H22A H 0.074(5) 0.276(5) 0.218(4) 0.06(2) Uiso 1 1 d . . .
H23 H 0.233(5) 0.196(5) 0.220(4) 0.07(2) Uiso 1 1 d . . .
H24 H 0.059(4) 0.091(3) 0.086(3) 0.022(13) Uiso 1 1 d . . .
H25 H 0.243(3) 0.007(3) 0.223(3) 0.006(11) Uiso 1 1 d . . .
H26A H 0.183(5) -0.159(5) 0.163(4) 0.07(2) Uiso 1 1 d . . .
H26B H 0.077(6) -0.112(5) 0.081(4) 0.08(2) Uiso 1 1 d . . .

loop_
_atom_site_aniso_label
_atom_site_aniso_U_11
_atom_site_aniso_U_22
_atom_site_aniso_U_33
_atom_site_aniso_U_23
_atom_site_aniso_U_13
_atom_site_aniso_U_12
Ni1 0.0481(5) 0.0379(4) 0.0403(4) 0.0012(4) 0.0110(3) 0.0072(4)
N1 0.050(3) 0.034(3) 0.033(2) -0.003(2) 0.006(2) 0.002(2)
N2 0.042(3) 0.041(3) 0.034(3) -0.001(2) 0.008(2) 0.002(2)
C1 0.050(4) 0.043(4) 0.042(4) -0.003(3) 0.011(3) 0.000(3)
C2 0.048(5) 0.072(5) 0.037(4) -0.005(4) 0.002(3) -0.005(4)
C3 0.044(4) 0.067(5) 0.047(4) 0.011(4) 0.005(3) 0.009(4)
C4 0.056(4) 0.040(4) 0.039(4) 0.004(3) 0.015(3) 0.008(3)
C5 0.039(4) 0.031(3) 0.041(3) 0.011(3) 0.008(3) -0.003(3)
C6 0.041(4) 0.031(3) 0.040(3) 0.003(3) 0.016(3) 0.002(3)
C7 0.058(4) 0.041(4) 0.049(4) -0.007(3) 0.012(3) -0.002(3)
C8 0.068(5) 0.044(4) 0.063(5) -0.015(4) 0.026(4) -0.007(4)
C9 0.058(5) 0.068(5) 0.042(4) -0.014(4) 0.006(4) -0.013(4)
C10 0.054(4) 0.056(5) 0.045(4) 0.001(3) 0.006(3) 0.007(3)
C11 0.064(5) 0.047(4) 0.081(5) 0.015(4) 0.040(4) 0.009(4)
C12 0.088(8) 0.066(6) 0.095(7) 0.010(5) 0.055(6) 0.007(5)
C13 0.062(6) 0.062(6) 0.140(10) -0.013(5) 0.048(7) -0.010(5)
C14 0.056(6) 0.076(6) 0.100(7) -0.037(5) 0.017(5) -0.007(4)
C15 0.063(5) 0.070(5) 0.061(5) -0.006(4) 0.032(4) 0.004(4)
C16 0.051(4) 0.035(3) 0.060(4) 0.008(3) 0.020(3) 0.012(3)
C17 0.058(4) 0.036(4) 0.045(4) 0.012(3) 0.016(3) 0.015(3)
O1 0.068(3) 0.071(3) 0.041(2) 0.006(2) 0.012(2) 0.010(2)
C18 0.060(4) 0.032(4) 0.044(4) -0.003(3) 0.015(3) 0.004(3)
C19 0.052(4) 0.051(4) 0.043(4) 0.008(3) 0.009(3) 0.018(3)
C20 0.089(6) 0.080(6) 0.069(6) 0.026(5) 0.043(5) 0.046(5)
C21 0.053(9) 0.050(9) 0.069(9) -0.009(7) 0.025(7) 0.021(7)
C21' 0.063(17) 0.09(2) 0.102(17) -0.027(13) -0.002(12) 0.049(15)
C22 0.107(7) 0.076(6) 0.062(6) 0.011(5) 0.046(6) 0.035(5)
C23 0.056(5) 0.058(5) 0.044(4) -0.006(3) 0.015(3) 0.004(4)
C24 0.050(4) 0.057(5) 0.050(4) 0.009(4) 0.016(4) 0.002(4)
C25 0.056(5) 0.058(5) 0.051(4) 0.008(4) 0.012(4) 0.010(4)
C26 0.080(6) 0.055(6) 0.098(7) 0.016(5) 0.013(5) 0.002(5)

loop_
_geom_bond_atom_site_label_1
_geom_bond_atom_site_label_2
_geom_bond_distance
_geom_bond_site_symmetry_2
_geom_bond_publ_flag
Ni1 C19 1.977(5) . ?
Ni1 C23 2.016(6) . ?
Ni1 N1 2.019(4) . ?
Ni1 N2 2.025(4) . ?
Ni1 C18 2.052(6) . ?
Ni1 C24 2.063(6) . ?
N1 C5 1.344(6) . ?
N1 C1 1.350(6) . ?
N2 C10 1.344(6) . ?
N2 C6 1.349(6) . ?
C1 C2 1.368(8) . ?
C2 C3 1.378(9) . ?
C3 C4 1.365(8) . ?
C4 C5 1.383(7) . ?
C5 C6 1.483(7) . ?
C6 C7 1.382(7) . ?
C7 C8 1.373(8) . ?
C8 C9 1.365(9) . ?
C9 C10 1.386(8) . ?
C11 C12 1.368(10) . ?
C11 C16 1.387(8) . ?
C12 C13 1.378(12) . ?
C13 C14 1.344(11) . ?
C14 C15 1.370(9) . ?
C15 C16 1.395(8) . ?
C16 C17 1.512(8) . ?
C17 O1 1.244(6) . ?
C17 C18 1.442(8) . ?
C18 C19 1.404(8) . ?
C19 C20 1.514(9) . ?
C20 C21 1.465(16) . ?
C20 C21' 1.44(3) . ?
C21 C22 1.498(15) . ?
C21' C22 1.42(2) . ?
C22 C23 1.514(9) . ?
C23 C24 1.387(8) . ?
C24 C25 1.457(8) . ?
C25 C26 1.308(10) . ?
